data_4322677
loop_
_publ_author_name
'Lisa M. Berreau'
'Jason A. Halfen'
'Victor G. Young'
'William B. Tolman'

_publ_section_title
;
 Synthesis and Copper Coordination Chemistry of Hindered
 1,4,7-Triazacyclononane Ligands with Amide Appendages
;
_journal_name_full 'Inorganic Chemistry'
_journal_page_first 1091
_journal_page_last 1098
_journal_paper_doi 10.1021/ic971115f
_journal_volume 37
_journal_year 1998
_chemical_compound_source 'L. Berreau / Prof. W. Tolman'
_chemical_formula_sum 'C21 H40 Cu F6 N4 O7 S2'
_chemical_formula_weight 702.23
_chemical_name_common 95123
_chemical_name_systematic
;
 ?
;
_space_group_IT_number 148
_symmetry_cell_setting trigonal
_symmetry_space_group_name_Hall '-R 3'
_symmetry_space_group_name_H-M 'R -3 :H'
_atom_sites_solution_hydrogens geom
_atom_sites_solution_primary direct
_atom_sites_solution_secondary difmap
_audit_creation_method SHELXL
_cell_angle_alpha 90.00
_cell_angle_beta 90.00
_cell_angle_gamma 120.00
_cell_formula_units_Z 18
_cell_length_a 39.7028(4)
_cell_length_b 39.7028(4)
_cell_length_c 10.4657(2)
_cell_measurement_temperature 173(2)
_cell_volume 14287.0(3)
_computing_structure_refinement 'SHELXL-93 (Sheldrick, 1993)'
_computing_structure_solution 'SHELXS-86 (Sheldrick, 1990)'
_diffrn_ambient_temperature 173(2)
_diffrn_radiation_monochromator graphite
_diffrn_radiation_source 'fine-focus sealed tube'
_diffrn_radiation_type MoK\a
_diffrn_radiation_wavelength 0.71073
_diffrn_reflns_av_R_equivalents 0.0511
_diffrn_reflns_av_sigmaI/netI 0.0358
_diffrn_reflns_limit_h_max 47
_diffrn_reflns_limit_h_min -46
_diffrn_reflns_limit_k_max 47
_diffrn_reflns_limit_k_min -45
_diffrn_reflns_limit_l_max 12
_diffrn_reflns_limit_l_min -10
_diffrn_reflns_number 24375
_diffrn_reflns_theta_max 25.01
_diffrn_reflns_theta_min 1.03
_exptl_absorpt_coefficient_mu 0.898
_exptl_absorpt_correction_T_max 0.82312
_exptl_absorpt_correction_T_min 0.71676
_exptl_absorpt_correction_type Semi-empirical
_exptl_crystal_colour Blue-green
_exptl_crystal_density_diffrn 1.469
_exptl_crystal_description Block
_exptl_crystal_F_000 6570
_exptl_crystal_size_max 0.40
_exptl_crystal_size_mid 0.30
_exptl_crystal_size_min 0.25
_refine_diff_density_max 0.877
_refine_diff_density_min -0.349
_refine_diff_density_rms 0.065
_refine_ls_extinction_method none
_refine_ls_goodness_of_fit_all 1.147
_refine_ls_goodness_of_fit_obs 1.185
_refine_ls_hydrogen_treatment 'riding, isotropic'
_refine_ls_matrix_type full
_refine_ls_number_parameters 417
_refine_ls_number_reflns 5595
_refine_ls_number_restraints 0
_refine_ls_restrained_S_all 1.164
_refine_ls_restrained_S_obs 1.185
_refine_ls_R_factor_all 0.0637
_refine_ls_R_factor_obs 0.0482
_refine_ls_shift/esd_max -0.002
_refine_ls_shift/esd_mean 0.000
_refine_ls_structure_factor_coef Fsqd
_refine_ls_weighting_details 'w=1/[\s^2^(Fo^2^)+(0.0450P)^2^+43.1055P] where P=(Fo^2^+2Fc^2^)/3'
_refine_ls_weighting_scheme calc
_refine_ls_wR_factor_all 0.1176
_refine_ls_wR_factor_obs 0.1087
_reflns_number_observed 4675
_reflns_number_total 5596
_reflns_observed_criterion >2sigma(I)
_cod_data_source_file ic971115f_5.cif
_cod_data_source_block 95123
_cod_depositor_comments
;
The following automatic conversions were performed:

'_refine_ls_weighting_scheme' value 'calc
w=1/[\s^2^(Fo^2^)+(0.0450P)^2^+43.1055P] where P=(Fo^2^+2Fc^2^)/3'
was changed to 'calc'. New tag '_refine_ls_weighting_details' was
created. The value of the new tag was set to
'w=1/[\s^2^(Fo^2^)+(0.0450P)^2^+43.1055P] where P=(Fo^2^+2Fc^2^)/3'.

Automatic conversion script
Id: cif_fix_values 3143 2015-03-26 13:38:13Z robertas 
;
_cod_original_sg_symbol_H-M 'R -3'
_cod_database_code 4322677

loop_
_symmetry_equiv_pos_as_xyz
'x, y, z'
'-y, x-y, z'
'-x+y, -x, z'
'x+2/3, y+1/3, z+1/3'
'-y+2/3, x-y+1/3, z+1/3'
'-x+y+2/3, -x+1/3, z+1/3'
'x+1/3, y+2/3, z+2/3'
'-y+1/3, x-y+2/3, z+2/3'
'-x+y+1/3, -x+2/3, z+2/3'
'-x, -y, -z'
'y, -x+y, -z'
'x-y, x, -z'
'-x+2/3, -y+1/3, -z+1/3'
'y+2/3, -x+y+1/3, -z+1/3'
'x-y+2/3, x+1/3, -z+1/3'
'-x+1/3, -y+2/3, -z+2/3'
'y+1/3, -x+y+2/3, -z+2/3'
'x-y+1/3, x+2/3, -z+2/3'

loop_
_atom_site_aniso_label
_atom_site_aniso_U_11
_atom_site_aniso_U_22
_atom_site_aniso_U_33
_atom_site_aniso_U_23
_atom_site_aniso_U_13
_atom_site_aniso_U_12
Cu1 0.0279(2) 0.0307(2) 0.0307(2) -0.0011(2) -0.0013(2) 0.0143(2)
N1 0.0297(15) 0.038(2) 0.038(2) -0.0044(13) -0.0019(13) 0.0156(13)
C1 0.040(2) 0.051(2) 0.039(2) -0.008(2) -0.013(2) 0.025(2)
C2 0.037(2) 0.047(2) 0.043(2) -0.005(2) -0.009(2) 0.022(2)
N2 0.034(2) 0.034(2) 0.036(2) -0.0024(13) -0.0015(13) 0.0187(13)
C3 0.039(2) 0.046(2) 0.037(2) -0.003(2) 0.000(2) 0.026(2)
C4 0.040(2) 0.045(2) 0.045(2) 0.004(2) 0.011(2) 0.023(2)
N3 0.036(2) 0.035(2) 0.039(2) 0.0017(13) 0.0062(13) 0.0189(13)
C5 0.035(2) 0.031(2) 0.059(3) 0.003(2) 0.011(2) 0.012(2)
C6 0.032(2) 0.037(2) 0.053(2) -0.007(2) 0.001(2) 0.014(2)
C7 0.052(2) 0.051(2) 0.044(2) 0.008(2) 0.009(2) 0.033(2)
C8 0.090(4) 0.056(3) 0.061(3) 0.022(2) 0.019(3) 0.042(3)
C9 0.068(3) 0.064(3) 0.034(2) 0.005(2) 0.000(2) 0.040(2)
C10 0.045(2) 0.037(2) 0.041(2) -0.002(2) -0.008(2) 0.023(2)
C11 0.061(3) 0.054(3) 0.064(3) 0.000(2) -0.007(2) 0.039(2)
C12 0.053(2) 0.044(2) 0.045(2) 0.006(2) -0.004(2) 0.024(2)
C13 0.043(2) 0.044(2) 0.037(2) -0.007(2) -0.005(2) 0.025(2)
C14 0.043(2) 0.047(2) 0.034(2) 0.003(2) 0.005(2) 0.028(2)
N4 0.035(2) 0.047(2) 0.037(2) 0.0038(14) 0.0046(14) 0.0240(15)
C15 0.036(2) 0.049(2) 0.041(2) 0.002(2) -0.002(2) 0.024(2)
C16 0.071(3) 0.114(4) 0.052(3) 0.017(3) 0.002(2) 0.066(4)
C17 0.056(3) 0.047(2) 0.059(3) 0.002(2) -0.006(2) 0.032(2)
C18 0.040(2) 0.051(3) 0.088(4) -0.014(2) -0.014(2) 0.025(2)
C19 0.033(2) 0.027(2) 0.041(2) 0.002(2) 0.002(2) 0.0139(15)
O1 0.0318(12) 0.0374(13) 0.0344(13) -0.0004(10) -0.0012(10) 0.0179(11)
S1 0.0350(5) 0.0380(5) 0.0382(5) -0.0028(4) -0.0032(4) 0.0137(4)
O2 0.0310(13) 0.0355(13) 0.0470(15) -0.0082(11) -0.0060(11) 0.0137(11)
O3 0.045(2) 0.048(2) 0.057(2) -0.0105(13) -0.0212(13) 0.0230(13)
O4 0.065(2) 0.071(2) 0.045(2) 0.0073(15) 0.0168(15) 0.027(2)
C20 0.044(2) 0.036(2) 0.073(3) 0.001(2) -0.008(2) 0.012(2)
F1 0.104(2) 0.056(2) 0.081(2) -0.0217(15) 0.006(2) 0.036(2)
F2 0.057(2) 0.0386(14) 0.143(3) -0.002(2) -0.021(2) 0.0017(13)
F3 0.092(2) 0.049(2) 0.113(2) 0.001(2) -0.035(2) 0.0336(15)
O5 0.041(2) 0.056(2) 0.065(2) 0.0066(14) 0.0120(14) 0.0246(14)
O6 0.051(2) 0.055(2) 0.056(2) -0.0219(14) -0.0138(14) 0.0258(14)
O7 0.051(2) 0.048(2) 0.056(2) -0.0103(13) -0.0160(13) 0.0303(14)
S2 0.0384(5) 0.0365(5) 0.0467(6) -0.0023(4) -0.0039(4) 0.0195(4)
C21 0.060(3) 0.051(2) 0.045(2) 0.003(2) -0.002(2) 0.025(2)
F4 0.061(2) 0.082(2) 0.064(2) 0.0081(15) 0.0169(14) 0.0037(15)
F5 0.098(2) 0.0399(13) 0.070(2) -0.0065(12) -0.0008(15) 0.0313(14)
F6 0.100(2) 0.072(2) 0.078(2) 0.021(2) -0.018(2) 0.043(2)

loop_
_atom_site_label
_atom_site_type_symbol
_atom_site_fract_x
_atom_site_fract_y
_atom_site_fract_z
_atom_site_U_iso_or_equiv
_atom_site_thermal_displace_type
_atom_site_occupancy
_atom_site_calc_flag
_atom_site_refinement_flags
_atom_site_disorder_group
Cu1 Cu 0.609557(11) 0.130222(11) 0.55621(4) 0.02991(13) Uani 1 d . .
N1 N 0.57907(8) 0.09226(8) 0.4126(3) 0.0355(7) Uani 1 d . .
C1 C 0.56287(11) 0.11283(11) 0.3387(4) 0.0425(9) Uani 1 d . .
H1A H 0.54318(11) 0.09454(11) 0.2775(4) 0.060(12) Uiso 1 calc R .
H1B H 0.58393(11) 0.13427(11) 0.2892(4) 0.034(9) Uiso 1 calc R .
C2 C 0.54429(10) 0.12917(11) 0.4272(4) 0.0413(9) Uani 1 d . .
H2A H 0.53898(10) 0.14751(11) 0.3793(4) 0.036(9) Uiso 1 calc R .
H2B H 0.51920(10) 0.10773(11) 0.4591(4) 0.032(9) Uiso 1 calc R .
N2 N 0.57062(8) 0.15001(8) 0.5391(3) 0.0336(6) Uani 1 d . .
C3 C 0.54955(10) 0.13788(10) 0.6649(3) 0.0384(8) Uani 1 d . .
H3A H 0.52673(10) 0.14165(10) 0.6611(3) 0.040(10) Uiso 1 calc R .
H3B H 0.56705(10) 0.15515(10) 0.7327(3) 0.025(8) Uiso 1 calc R .
C4 C 0.53572(11) 0.09576(11) 0.7018(4) 0.0424(9) Uani 1 d . .
H4A H 0.52620(11) 0.09136(11) 0.7911(4) 0.039(10) Uiso 1 calc R .
H4B H 0.51373(11) 0.07822(11) 0.6461(4) 0.041(10) Uiso 1 calc R .
N3 N 0.56741(8) 0.08597(8) 0.6900(3) 0.0361(7) Uani 1 d . .
C5 C 0.55543(11) 0.05064(10) 0.6102(4) 0.0433(9) Uani 1 d . .
H5A H 0.53185(11) 0.02856(10) 0.6478(4) 0.044(10) Uiso 1 calc R .
H5B H 0.57636(11) 0.04400(10) 0.6118(4) 0.037(9) Uiso 1 calc R .
C6 C 0.54702(10) 0.05594(11) 0.4722(4) 0.0422(9) Uani 1 d . .
H6A H 0.54312(10) 0.03318(11) 0.4216(4) 0.040(10) Uiso 1 calc R .
H6B H 0.52257(10) 0.05685(11) 0.4688(4) 0.033(9) Uiso 1 calc R .
C7 C 0.58321(12) 0.08174(11) 0.8155(4) 0.0454(9) Uani 1 d . .
H7A H 0.60509(12) 0.07693(11) 0.7956(4) 0.055(12) Uiso 1 calc R .
C8 C 0.5537(2) 0.04719(13) 0.8959(5) 0.0665(13) Uani 1 d . .
H8A H 0.5447(6) 0.0231(2) 0.8474(11) 0.066(14) Uiso 1 calc R .
H8B H 0.5315(4) 0.0506(4) 0.9164(23) 0.098(19) Uiso 1 calc R .
H8C H 0.5662(3) 0.0458(5) 0.9751(13) 0.076(15) Uiso 1 calc R .
C9 C 0.60023(13) 0.11891(13) 0.8941(4) 0.0525(11) Uani 1 d . .
H9A H 0.6193(6) 0.1408(2) 0.8426(9) 0.079(16) Uiso 1 calc R .
H9B H 0.6130(7) 0.1161(3) 0.9702(13) 0.051(11) Uiso 1 calc R .
H9C H 0.5794(2) 0.1238(4) 0.9201(21) 0.086(17) Uiso 1 calc R .
C10 C 0.58911(11) 0.19375(10) 0.5255(4) 0.0402(9) Uani 1 d . .
H10A H 0.60681(11) 0.20568(10) 0.6004(4) 0.026(8) Uiso 1 calc R .
C11 C 0.55992(13) 0.20831(13) 0.5281(5) 0.0551(11) Uani 1 d . .
H11A H 0.5455(6) 0.2006(7) 0.6088(12) 0.078(16) Uiso 1 calc R .
H11B H 0.5417(5) 0.1969(6) 0.4566(16) 0.077(15) Uiso 1 calc R .
H11C H 0.57389(14) 0.23672(14) 0.5206(27) 0.073(15) Uiso 1 calc R .
C12 C 0.61433(12) 0.20810(11) 0.4058(4) 0.0476(10) Uani 1 d . .
H12A H 0.6290(5) 0.23660(11) 0.4056(11) 0.045(10) Uiso 1 calc R .
H12B H 0.59772(13) 0.1988(5) 0.3298(4) 0.046(11) Uiso 1 calc R .
H12C H 0.6325(4) 0.1982(5) 0.4052(11) 0.039(10) Uiso 1 calc R .
C13 C 0.60371(10) 0.08293(11) 0.3293(4) 0.0401(9) Uani 1 d . .
H13A H 0.59117(10) 0.07453(11) 0.2446(4) 0.053(11) Uiso 1 calc R .
H13B H 0.60533(10) 0.06093(11) 0.3672(4) 0.033(9) Uiso 1 calc R .
C14 C 0.64508(10) 0.11755(11) 0.3116(3) 0.0393(8) Uani 1 d . .
H14A H 0.65204(10) 0.12006(11) 0.2199(3) 0.038(10) Uiso 1 calc R .
H14B H 0.64555(10) 0.14171(11) 0.3382(3) 0.030(9) Uiso 1 calc R .
N4 N 0.67400(8) 0.11341(9) 0.3851(3) 0.0380(7) Uani 1 d . .
H4C H 0.69354(8) 0.11380(9) 0.3441(3) 0.044(11) Uiso 1 calc R .
C15 C 0.70187(10) 0.10119(11) 0.5764(4) 0.0404(9) Uani 1 d . .
C16 C 0.69096(15) 0.0913(2) 0.7154(4) 0.0702(14) Uani 1 d . .
H16A H 0.6889(8) 0.1124(4) 0.7562(7) 0.078(16) Uiso 1 calc R .
H16B H 0.7110(4) 0.0880(8) 0.7588(7) 0.074(14) Uiso 1 calc R .
H16C H 0.6659(4) 0.0671(4) 0.7214(4) 0.061(14) Uiso 1 calc R .
C17 C 0.70408(13) 0.06784(12) 0.5092(4) 0.0513(10) Uani 1 d . .
H17A H 0.7132(7) 0.0755(3) 0.4212(8) 0.062(13) Uiso 1 calc R .
H17B H 0.6782(2) 0.0445(2) 0.5083(21) 0.086(17) Uiso 1 calc R .
H17C H 0.7222(6) 0.0623(5) 0.5553(14) 0.050(11) Uiso 1 calc R .
C18 C 0.74204(12) 0.13850(12) 0.5667(5) 0.0587(12) Uani 1 d . .
H18A H 0.7502(4) 0.1434(4) 0.4770(6) 0.072(16) Uiso 1 calc R .
H18B H 0.7611(2) 0.1352(3) 0.6165(22) 0.084(16) Uiso 1 calc R .
H18C H 0.7403(2) 0.1606(2) 0.6004(25) 0.070(14) Uiso 1 calc R .
C19 C 0.67216(10) 0.10909(9) 0.5107(3) 0.0345(8) Uani 1 d . .
O1 O 0.64679(6) 0.11157(7) 0.5757(2) 0.0343(5) Uani 1 d . .
S1 S 0.68986(3) 0.20187(3) 0.64118(9) 0.0391(2) Uani 1 d . .
O2 O 0.64718(7) 0.17930(7) 0.6484(2) 0.0392(6) Uani 1 d . .
O3 O 0.70894(8) 0.19193(8) 0.7370(3) 0.0504(7) Uani 1 d . .
O4 O 0.70435(9) 0.20644(9) 0.5138(3) 0.0635(8) Uani 1 d . .
C20 C 0.69879(12) 0.24989(11) 0.6904(5) 0.0544(11) Uani 1 d . .
F1 F 0.68386(9) 0.24871(8) 0.8040(3) 0.0822(9) Uani 1 d . .
F2 F 0.73652(8) 0.27466(7) 0.6970(3) 0.0892(10) Uani 1 d . .
F3 F 0.68396(9) 0.26424(8) 0.6075(3) 0.0850(9) Uani 1 d . .
O5 O 0.65838(8) -0.07178(8) 0.8469(3) 0.0539(7) Uani 1 d . .
O6 O 0.68809(8) -0.08789(8) 0.6710(3) 0.0544(7) Uani 1 d . .
O7 O 0.72210(8) -0.06535(8) 0.8731(3) 0.0492(7) Uani 1 d . .
S2 S 0.69354(3) -0.06575(3) 0.78574(9) 0.0402(2) Uani 1 d . .
C21 C 0.71649(13) -0.01534(12) 0.7337(4) 0.0535(11) Uani 1 d . .
F4 F 0.75085(8) -0.00420(9) 0.6786(3) 0.0830(9) Uani 1 d . .
F5 F 0.72348(8) 0.00851(7) 0.8337(3) 0.0709(8) Uani 1 d . .
F6 F 0.69452(9) -0.01000(8) 0.6511(3) 0.0831(9) Uani 1 d . .

loop_
_atom_type_symbol
_atom_type_description
_atom_type_scat_dispersion_real
_atom_type_scat_dispersion_imag
_atom_type_scat_source
C C 0.0033 0.0016 'International Tables Vol C Tables 4.2.6.8 and 6.1.1.4'
H H 0.0000 0.0000 'International Tables Vol C Tables 4.2.6.8 and 6.1.1.4'
N N 0.0061 0.0033 'International Tables Vol C Tables 4.2.6.8 and 6.1.1.4'
O O 0.0106 0.0060 'International Tables Vol C Tables 4.2.6.8 and 6.1.1.4'
F F 0.0171 0.0103 'International Tables Vol C Tables 4.2.6.8 and 6.1.1.4'
S S 0.1246 0.1234 'International Tables Vol C Tables 4.2.6.8 and 6.1.1.4'
Cu Cu 0.3201 1.2651 'International Tables Vol C Tables 4.2.6.8 and 6.1.1.4'

loop_
_geom_angle_atom_site_label_1
_geom_angle_atom_site_label_2
_geom_angle_atom_site_label_3
_geom_angle
_geom_angle_site_symmetry_1
_geom_angle_site_symmetry_3
_geom_angle_publ_flag
O1 Cu1 O2 88.93(10) . . ?
O1 Cu1 N1 94.48(10) . . ?
O2 Cu1 N1 161.19(11) . . ?
O1 Cu1 N2 179.02(10) . . ?
O2 Cu1 N2 90.44(10) . . ?
N1 Cu1 N2 86.36(11) . . ?
O1 Cu1 N3 92.74(10) . . ?
O2 Cu1 N3 111.45(10) . . ?
N1 Cu1 N3 86.90(11) . . ?
N2 Cu1 N3 86.81(11) . . ?
C1 N1 C13 110.6(3) . . ?
C1 N1 C6 110.7(3) . . ?
C13 N1 C6 110.5(3) . . ?
C1 N1 Cu1 103.7(2) . . ?
C13 N1 Cu1 113.2(2) . . ?
C6 N1 Cu1 108.0(2) . . ?
N1 C1 C2 110.7(3) . . ?
N2 C2 C1 110.9(3) . . ?
C3 N2 C2 112.4(3) . . ?
C3 N2 C10 108.8(3) . . ?
C2 N2 C10 111.2(3) . . ?
C3 N2 Cu1 101.8(2) . . ?
C2 N2 Cu1 107.7(2) . . ?
C10 N2 Cu1 114.7(2) . . ?
N2 C3 C4 114.2(3) . . ?
N3 C4 C3 112.0(3) . . ?
C5 N3 C4 112.1(3) . . ?
C5 N3 C7 109.9(3) . . ?
C4 N3 C7 114.2(3) . . ?
C5 N3 Cu1 98.7(2) . . ?
C4 N3 Cu1 104.2(2) . . ?
C7 N3 Cu1 116.7(2) . . ?
N3 C5 C6 113.0(3) . . ?
N1 C6 C5 112.8(3) . . ?
N3 C7 C9 111.9(3) . . ?
N3 C7 C8 113.9(4) . . ?
C9 C7 C8 109.9(3) . . ?
N2 C10 C12 110.9(3) . . ?
N2 C10 C11 114.0(3) . . ?
C12 C10 C11 110.7(3) . . ?
N1 C13 C14 112.9(3) . . ?
N4 C14 C13 112.7(3) . . ?
C19 N4 C14 122.9(3) . . ?
C16 C15 C19 109.6(3) . . ?
C16 C15 C17 110.4(4) . . ?
C19 C15 C17 110.7(3) . . ?
C16 C15 C18 109.6(4) . . ?
C19 C15 C18 107.8(3) . . ?
C17 C15 C18 108.6(3) . . ?
O1 C19 N4 121.4(3) . . ?
O1 C19 C15 120.2(3) . . ?
N4 C19 C15 118.4(3) . . ?
C19 O1 Cu1 139.0(2) . . ?
O3 S1 O4 117.1(2) . . ?
O3 S1 O2 113.9(2) . . ?
O4 S1 O2 113.2(2) . . ?
O3 S1 C20 103.7(2) . . ?
O4 S1 C20 105.9(2) . . ?
O2 S1 C20 100.6(2) . . ?
S1 O2 Cu1 129.56(15) . . ?
F1 C20 F2 107.5(4) . . ?
F1 C20 F3 108.5(4) . . ?
F2 C20 F3 107.3(3) . . ?
F1 C20 S1 111.5(3) . . ?
F2 C20 S1 110.3(3) . . ?
F3 C20 S1 111.5(3) . . ?
O6 S2 O5 115.6(2) . . ?
O6 S2 O7 114.2(2) . . ?
O5 S2 O7 114.1(2) . . ?
O6 S2 C21 105.2(2) . . ?
O5 S2 C21 103.1(2) . . ?
O7 S2 C21 102.6(2) . . ?
F6 C21 F4 108.2(4) . . ?
F6 C21 F5 108.5(4) . . ?
F4 C21 F5 106.6(3) . . ?
F6 C21 S2 111.4(3) . . ?
F4 C21 S2 111.1(3) . . ?
F5 C21 S2 110.8(3) . . ?

loop_
_geom_bond_atom_site_label_1
_geom_bond_atom_site_label_2
_geom_bond_distance
_geom_bond_site_symmetry_2
_geom_bond_publ_flag
Cu1 O1 1.967(2) . ?
Cu1 O2 2.012(2) . ?
Cu1 N1 2.042(3) . ?
Cu1 N2 2.062(3) . ?
Cu1 N3 2.215(3) . ?
N1 C1 1.485(4) . ?
N1 C13 1.489(4) . ?
N1 C6 1.501(4) . ?
C1 C2 1.517(5) . ?
C2 N2 1.511(4) . ?
N2 C3 1.504(4) . ?
N2 C10 1.517(4) . ?
C3 C4 1.526(5) . ?
C4 N3 1.496(4) . ?
N3 C5 1.491(4) . ?
N3 C7 1.500(5) . ?
C5 C6 1.520(5) . ?
C7 C9 1.522(6) . ?
C7 C8 1.534(6) . ?
C10 C12 1.525(5) . ?
C10 C11 1.533(5) . ?
C13 C14 1.537(5) . ?
C14 N4 1.458(4) . ?
N4 C19 1.323(4) . ?
C15 C16 1.513(6) . ?
C15 C19 1.527(5) . ?
C15 C17 1.540(5) . ?
C15 C18 1.545(5) . ?
C19 O1 1.259(4) . ?
S1 O3 1.426(3) . ?
S1 O4 1.427(3) . ?
S1 O2 1.470(2) . ?
S1 C20 1.830(4) . ?
C20 F1 1.319(5) . ?
C20 F2 1.320(5) . ?
C20 F3 1.327(5) . ?
O5 S2 1.442(3) . ?
O6 S2 1.439(3) . ?
O7 S2 1.450(3) . ?
S2 C21 1.819(4) . ?
C21 F6 1.318(5) . ?
C21 F4 1.336(5) . ?
C21 F5 1.344(5) . ?

loop_
_geom_torsion_atom_site_label_1
_geom_torsion_atom_site_label_2
_geom_torsion_atom_site_label_3
_geom_torsion_atom_site_label_4
_geom_torsion
_geom_torsion_site_symmetry_1
_geom_torsion_site_symmetry_2
_geom_torsion_site_symmetry_3
_geom_torsion_site_symmetry_4
_geom_torsion_publ_flag
O1 Cu1 N1 C1 -152.1(2) . . . . ?
O2 Cu1 N1 C1 -52.3(4) . . . . ?
N2 Cu1 N1 C1 28.4(2) . . . . ?
N3 Cu1 N1 C1 115.4(2) . . . . ?
O1 Cu1 N1 C13 -32.3(2) . . . . ?
O2 Cu1 N1 C13 67.6(4) . . . . ?
N2 Cu1 N1 C13 148.2(2) . . . . ?
N3 Cu1 N1 C13 -124.8(2) . . . . ?
O1 Cu1 N1 C6 90.4(2) . . . . ?
O2 Cu1 N1 C6 -169.7(3) . . . . ?
N2 Cu1 N1 C6 -89.1(2) . . . . ?
N3 Cu1 N1 C6 -2.1(2) . . . . ?
C13 N1 C1 C2 -169.2(3) . . . . ?
C6 N1 C1 C2 68.0(4) . . . . ?
Cu1 N1 C1 C2 -47.5(3) . . . . ?
N1 C1 C2 N2 46.6(4) . . . . ?
C1 C2 N2 C3 -131.6(3) . . . . ?
C1 C2 N2 C10 106.2(3) . . . . ?
C1 C2 N2 Cu1 -20.2(4) . . . . ?
O1 Cu1 N2 C3 -35.6(59) . . . . ?
O2 Cu1 N2 C3 -84.9(2) . . . . ?
N1 Cu1 N2 C3 113.6(2) . . . . ?
N3 Cu1 N2 C3 26.5(2) . . . . ?
O1 Cu1 N2 C2 -154.0(57) . . . . ?
O2 Cu1 N2 C2 156.7(2) . . . . ?
N1 Cu1 N2 C2 -4.8(2) . . . . ?
N3 Cu1 N2 C2 -91.9(2) . . . . ?
O1 Cu1 N2 C10 81.6(58) . . . . ?
O2 Cu1 N2 C10 32.3(2) . . . . ?
N1 Cu1 N2 C10 -129.1(2) . . . . ?
N3 Cu1 N2 C10 143.8(2) . . . . ?
C2 N2 C3 C4 66.8(4) . . . . ?
C10 N2 C3 C4 -169.6(3) . . . . ?
Cu1 N2 C3 C4 -48.1(3) . . . . ?
N2 C3 C4 N3 49.5(4) . . . . ?
C3 C4 N3 C5 -127.1(3) . . . . ?
C3 C4 N3 C7 107.1(3) . . . . ?
C3 C4 N3 Cu1 -21.4(3) . . . . ?
O1 Cu1 N3 C5 -68.8(2) . . . . ?
O2 Cu1 N3 C5 -158.7(2) . . . . ?
N1 Cu1 N3 C5 25.5(2) . . . . ?
N2 Cu1 N3 C5 112.0(2) . . . . ?
O1 Cu1 N3 C4 175.6(2) . . . . ?
O2 Cu1 N3 C4 85.7(2) . . . . ?
N1 Cu1 N3 C4 -90.1(2) . . . . ?
N2 Cu1 N3 C4 -3.5(2) . . . . ?
O1 Cu1 N3 C7 48.7(2) . . . . ?
O2 Cu1 N3 C7 -41.3(3) . . . . ?
N1 Cu1 N3 C7 143.0(2) . . . . ?
N2 Cu1 N3 C7 -130.5(2) . . . . ?
C4 N3 C5 C6 63.9(4) . . . . ?
C7 N3 C5 C6 -168.1(3) . . . . ?
Cu1 N3 C5 C6 -45.5(3) . . . . ?
C1 N1 C6 C5 -135.9(3) . . . . ?
C13 N1 C6 C5 101.3(3) . . . . ?
Cu1 N1 C6 C5 -23.0(3) . . . . ?
N3 C5 C6 N1 50.3(4) . . . . ?
C5 N3 C7 C9 173.3(3) . . . . ?
C4 N3 C7 C9 -59.8(4) . . . . ?
Cu1 N3 C7 C9 62.1(3) . . . . ?
C5 N3 C7 C8 -61.3(4) . . . . ?
C4 N3 C7 C8 65.6(4) . . . . ?
Cu1 N3 C7 C8 -172.5(3) . . . . ?
C3 N2 C10 C12 174.2(3) . . . . ?
C2 N2 C10 C12 -61.5(4) . . . . ?
Cu1 N2 C10 C12 60.9(3) . . . . ?
C3 N2 C10 C11 -60.2(4) . . . . ?
C2 N2 C10 C11 64.1(4) . . . . ?
Cu1 N2 C10 C11 -173.5(3) . . . . ?
C1 N1 C13 C14 81.4(4) . . . . ?
C6 N1 C13 C14 -155.7(3) . . . . ?
Cu1 N1 C13 C14 -34.4(4) . . . . ?
N1 C13 C14 N4 105.1(3) . . . . ?
C13 C14 N4 C19 -58.1(4) . . . . ?
C14 N4 C19 O1 -6.0(5) . . . . ?
C14 N4 C19 C15 174.3(3) . . . . ?
C16 C15 C19 O1 8.8(5) . . . . ?
C17 C15 C19 O1 130.8(3) . . . . ?
C18 C15 C19 O1 -110.6(4) . . . . ?
C16 C15 C19 N4 -171.6(4) . . . . ?
C17 C15 C19 N4 -49.6(4) . . . . ?
C18 C15 C19 N4 69.1(4) . . . . ?
N4 C19 O1 Cu1 -14.8(5) . . . . ?
C15 C19 O1 Cu1 164.8(2) . . . . ?
O2 Cu1 O1 C19 -100.0(3) . . . . ?
N1 Cu1 O1 C19 61.5(3) . . . . ?
N2 Cu1 O1 C19 -149.2(57) . . . . ?
N3 Cu1 O1 C19 148.6(3) . . . . ?
O3 S1 O2 Cu1 -94.1(2) . . . . ?
O4 S1 O2 Cu1 42.9(3) . . . . ?
C20 S1 O2 Cu1 155.6(2) . . . . ?
O1 Cu1 O2 S1 38.0(2) . . . . ?
N1 Cu1 O2 S1 -62.8(4) . . . . ?
N2 Cu1 O2 S1 -142.7(2) . . . . ?
N3 Cu1 O2 S1 130.5(2) . . . . ?
O3 S1 C20 F1 -60.9(3) . . . . ?
O4 S1 C20 F1 175.2(3) . . . . ?
O2 S1 C20 F1 57.1(3) . . . . ?
O3 S1 C20 F2 58.6(4) . . . . ?
O4 S1 C20 F2 -65.3(4) . . . . ?
O2 S1 C20 F2 176.6(3) . . . . ?
O3 S1 C20 F3 177.6(3) . . . . ?
O4 S1 C20 F3 53.7(4) . . . . ?
O2 S1 C20 F3 -64.3(3) . . . . ?
O6 S2 C21 F6 59.7(4) . . . . ?
O5 S2 C21 F6 -61.8(4) . . . . ?
O7 S2 C21 F6 179.4(3) . . . . ?
O6 S2 C21 F4 -61.1(3) . . . . ?
O5 S2 C21 F4 177.5(3) . . . . ?
O7 S2 C21 F4 58.7(3) . . . . ?
O6 S2 C21 F5 -179.4(3) . . . . ?
O5 S2 C21 F5 59.1(3) . . . . ?
O7 S2 C21 F5 -59.7(3) . . . . ?
